data_7103881
loop_
_publ_author_name
'Burchell, Tara J.'
'Eisler, Dana J.'
'Jennings, Michael C.'
'Puddephatt, Richard J.'

_publ_section_title
;
 Ring-opening polymerization of gold macrocycles and self-assembly of a
 coordination polymer through hydrogen-bonding
;
_journal_coden_ASTM CHCOFS
_journal_issue 17
_journal_name_full
;
 Chemical Communications (Cambridge, United Kingdom)
;
_journal_page_first 2228
_journal_page_last 2229
_journal_paper_doi 10.1039/b306004g
_journal_year 2003
_chemical_formula_sum 'C18 H14 N4 O2'
_chemical_formula_weight 318.33
_space_group_IT_number 15
_symmetry_cell_setting monoclinic
_symmetry_space_group_name_Hall '-C 2yc'
_symmetry_space_group_name_H-M 'C 1 2/c 1'
_atom_sites_solution_hydrogens geom
_atom_sites_solution_primary direct
_atom_sites_solution_secondary difmap
_audit_creation_method SHELXL-97
_cell_angle_alpha 90.00
_cell_angle_beta 102.981(2)
_cell_angle_gamma 90.00
_cell_formula_units_Z 4
_cell_length_a 17.5572(7)
_cell_length_b 9.2062(4)
_cell_length_c 9.6370(5)
_cell_measurement_temperature 200(2)
_cell_volume 1517.87(12)
_computing_cell_refinement 'Nonius DENZO'
_computing_data_collection 'Nonius COLLECT'
_computing_data_reduction 'Nonius DENZO'
_computing_molecular_graphics 'Bruker SHELXTL'
_computing_publication_material 'Bruker SHELXTL'
_computing_structure_refinement 'SHELXL-97 (Sheldrick, 1997)'
_computing_structure_solution 'SHELXS-97 (Sheldrick, 1990)'
_diffrn_ambient_temperature 200(2)
_diffrn_measured_fraction_theta_full 0.959
_diffrn_measured_fraction_theta_max 0.959
_diffrn_measurement_device_type 'Nonius Kappa CCD'
_diffrn_measurement_method 'phi\omega scans'
_diffrn_radiation_monochromator graphite
_diffrn_radiation_source 'fine-focus sealed tube'
_diffrn_radiation_type MoK\a
_diffrn_radiation_wavelength 0.71073
_diffrn_reflns_av_R_equivalents 0.111
_diffrn_reflns_av_sigmaI/netI 0.1086
_diffrn_reflns_limit_h_max 22
_diffrn_reflns_limit_h_min -22
_diffrn_reflns_limit_k_max 11
_diffrn_reflns_limit_k_min -11
_diffrn_reflns_limit_l_max 12
_diffrn_reflns_limit_l_min -12
_diffrn_reflns_number 7533
_diffrn_reflns_theta_full 27.53
_diffrn_reflns_theta_max 27.53
_diffrn_reflns_theta_min 3.14
_exptl_absorpt_coefficient_mu 0.095
_exptl_absorpt_correction_T_max 0.9925
_exptl_absorpt_correction_T_min 0.9776
_exptl_absorpt_correction_type integration
_exptl_crystal_colour colourless
_exptl_crystal_density_diffrn 1.393
_exptl_crystal_density_method 'not measured'
_exptl_crystal_description block
_exptl_crystal_F_000 664
_exptl_crystal_size_max 0.24
_exptl_crystal_size_mid 0.15
_exptl_crystal_size_min 0.08
_refine_diff_density_max 0.231
_refine_diff_density_min -0.271
_refine_diff_density_rms 0.056
_refine_ls_extinction_method none
_refine_ls_goodness_of_fit_ref 0.936
_refine_ls_hydrogen_treatment mixed
_refine_ls_matrix_type full
_refine_ls_number_parameters 109
_refine_ls_number_reflns 1679
_refine_ls_number_restraints 0
_refine_ls_restrained_S_all 0.936
_refine_ls_R_factor_all 0.1385
_refine_ls_R_factor_gt 0.0560
_refine_ls_shift/su_max 0.000
_refine_ls_shift/su_mean 0.000
_refine_ls_structure_factor_coef Fsqd
_refine_ls_weighting_details 'calc w==1/[\s^2^(Fo^2^)+(0.0629P)^2^+0.0000P] where P==(Fo^2^+2Fc^2^)/3'
_refine_ls_weighting_scheme calc
_refine_ls_wR_factor_gt 0.1160
_refine_ls_wR_factor_ref 0.1428
_reflns_number_gt 856
_reflns_number_total 1679
_reflns_threshold_expression >2sigma(I)
_cod_data_source_file b306004g.txt
_cod_data_source_block 1
_cod_depositor_comments
;
The following automatic conversions were performed:
'_symmetry_cell_setting' value 'Monoclinic' changed to 'monoclinic'
according to '/home/saulius/struct/CIF-dictionaries/cif_core.dic'
dictionary named 'cif_core.dic' version 2.4.1 from 2010-06-29.

Automatic conversion script
Id: cif_fix_enum 1527 2010-12-29 10:47:43Z saulius 
;
_cod_original_sg_symbol_H-M C2/c
_cod_database_code 7103881

loop_
_symmetry_equiv_pos_as_xyz
'x, y, z'
'-x, y, -z+1/2'
'x+1/2, y+1/2, z'
'-x+1/2, y+1/2, -z+1/2'
'-x, -y, -z'
'x, -y, z-1/2'
'-x+1/2, -y+1/2, -z'
'x+1/2, -y+1/2, z-1/2'

loop_
_atom_site_label
_atom_site_type_symbol
_atom_site_fract_x
_atom_site_fract_y
_atom_site_fract_z
_atom_site_U_iso_or_equiv
_atom_site_adp_type
_atom_site_occupancy
_atom_site_symmetry_multiplicity
_atom_site_calc_flag
_atom_site_refinement_flags
_atom_site_disorder_assembly
_atom_site_disorder_group
C1 C 0.03049(15) -0.4110(2) 0.7149(3) 0.0454(7) Uani 1 1 d . . .
H1A H 0.0504 -0.5002 0.6884 0.068 Uiso 1 1 calc R . .
C2 C 0.06192(14) -0.2812(2) 0.6838(3) 0.0367(7) Uani 1 1 d . . .
H2A H 0.1042 -0.2814 0.6371 0.044 Uiso 1 1 calc R . .
C3 C 0.03250(13) -0.1498(2) 0.7198(2) 0.0285(6) Uani 1 1 d . . .
N1 N 0.06892(10) -0.01994(17) 0.6888(2) 0.0302(5) Uani 1 1 d . . .
H1D H 0.0723 -0.0050 0.6002 0.036 Uiso 1 1 calc R . .
C4 C 0.09866(12) 0.0822(2) 0.7864(2) 0.0270(6) Uani 1 1 d . . .
O1 O 0.09386(9) 0.07582(16) 0.91156(17) 0.0389(5) Uani 1 1 d . . .
C5 C 0.13883(13) 0.2080(2) 0.7345(2) 0.0275(6) Uani 1 1 d . . .
C6 C 0.18452(13) 0.2978(2) 0.8348(3) 0.0346(6) Uani 1 1 d . . .
H6A H 0.1880 0.2822 0.9335 0.041 Uiso 1 1 calc R . .
C7 C 0.22502(14) 0.4104(2) 0.7901(3) 0.0400(7) Uani 1 1 d . . .
H7A H 0.2571 0.4693 0.8607 0.048 Uiso 1 1 calc R . .
N2 N 0.22197(13) 0.4414(2) 0.6544(3) 0.0488(6) Uani 1 1 d . . .
C8 C 0.17625(17) 0.3565(3) 0.5587(3) 0.0503(8) Uani 1 1 d . . .
H8A H 0.1719 0.3776 0.4608 0.060 Uiso 1 1 calc R . .
C9 C 0.13448(15) 0.2390(2) 0.5933(3) 0.0390(7) Uani 1 1 d . . .
H9A H 0.1034 0.1810 0.5206 0.047 Uiso 1 1 calc R . .

loop_
_atom_site_aniso_label
_atom_site_aniso_U_11
_atom_site_aniso_U_22
_atom_site_aniso_U_33
_atom_site_aniso_U_23
_atom_site_aniso_U_13
_atom_site_aniso_U_12
C1 0.0473(16) 0.0279(13) 0.062(2) -0.0018(14) 0.0155(14) 0.0046(12)
C2 0.0345(15) 0.0357(14) 0.0421(17) -0.0015(12) 0.0135(13) 0.0033(11)
C3 0.0315(13) 0.0256(12) 0.0304(15) 0.0020(11) 0.0109(11) -0.0013(10)
N1 0.0380(12) 0.0283(10) 0.0267(12) -0.0007(9) 0.0127(10) -0.0021(9)
C4 0.0279(13) 0.0283(12) 0.0263(15) 0.0007(12) 0.0092(11) 0.0043(10)
O1 0.0532(11) 0.0381(10) 0.0276(10) 0.0001(8) 0.0135(9) -0.0054(8)
C5 0.0282(13) 0.0257(12) 0.0286(15) 0.0007(11) 0.0067(12) 0.0035(10)
C6 0.0337(14) 0.0362(14) 0.0338(16) -0.0018(12) 0.0077(13) -0.0007(11)
C7 0.0319(14) 0.0403(15) 0.0487(19) -0.0097(14) 0.0109(13) -0.0061(12)
N2 0.0543(15) 0.0393(13) 0.0573(17) -0.0055(13) 0.0223(14) -0.0121(11)
C8 0.070(2) 0.0440(16) 0.0403(19) 0.0047(14) 0.0204(17) -0.0122(15)
C9 0.0504(16) 0.0331(14) 0.0347(17) 0.0018(12) 0.0117(13) -0.0080(12)

loop_
_atom_type_symbol
_atom_type_description
_atom_type_scat_dispersion_real
_atom_type_scat_dispersion_imag
_atom_type_scat_source
C C 0.0033 0.0016 'International Tables Vol C Tables 4.2.6.8 and 6.1.1.4'
H H 0.0000 0.0000 'International Tables Vol C Tables 4.2.6.8 and 6.1.1.4'
N N 0.0061 0.0033 'International Tables Vol C Tables 4.2.6.8 and 6.1.1.4'
O O 0.0106 0.0060 'International Tables Vol C Tables 4.2.6.8 and 6.1.1.4'

loop_
_geom_angle_atom_site_label_1
_geom_angle_atom_site_label_2
_geom_angle_atom_site_label_3
_geom_angle
_geom_angle_site_symmetry_1
_geom_angle_site_symmetry_3
_geom_angle_publ_flag
C2 C1 C1 119.75(13) . 2_556 ?
C1 C2 C3 120.74(19) . . ?
C2 C3 C3 119.35(11) . 2_556 ?
C2 C3 N1 118.05(16) . . ?
C3 C3 N1 122.56(10) 2_556 . ?
C4 N1 C3 124.23(18) . . ?
O1 C4 N1 123.35(19) . . ?
O1 C4 C5 120.3(2) . . ?
N1 C4 C5 116.33(19) . . ?
C9 C5 C6 117.5(2) . . ?
C9 C5 C4 124.4(2) . . ?
C6 C5 C4 118.1(2) . . ?
C7 C6 C5 119.3(2) . . ?
N2 C7 C6 124.0(2) . . ?
C7 N2 C8 116.1(2) . . ?
N2 C8 C9 124.0(2) . . ?
C5 C9 C8 119.0(2) . . ?

loop_
_geom_bond_atom_site_label_1
_geom_bond_atom_site_label_2
_geom_bond_distance
_geom_bond_site_symmetry_2
_geom_bond_publ_flag
C1 C2 1.377(3) . ?
C1 C1 1.389(4) 2_556 ?
C2 C3 1.389(3) . ?
C3 C3 1.392(4) 2_556 ?
C3 N1 1.419(2) . ?
N1 C4 1.349(3) . ?
C4 O1 1.229(2) . ?
C4 C5 1.499(3) . ?
C5 C9 1.376(3) . ?
C5 C6 1.383(3) . ?
C6 C7 1.380(3) . ?
C7 N2 1.328(3) . ?
N2 C8 1.331(3) . ?
C8 C9 1.389(3) . ?

loop_
_geom_hbond_atom_site_label_D
_geom_hbond_atom_site_label_H
_geom_hbond_atom_site_label_A
_geom_hbond_distance_DH
_geom_hbond_distance_HA
_geom_hbond_distance_DA
_geom_hbond_angle_DHA
_geom_hbond_site_symmetry_A
N1 H1D O1 0.88 2.04 2.850(2) 151.6 6
